data_7127764
loop_
_publ_author_name
'Espinosa-Jalapa, Noel Angel'
'Berg, Nele'
'Seidl, Michael'
'Shenderovich, Ilya G.'
'Gschwind, Ruth M.'
'Bauer, Jonathan O.'

_publ_section_title
;
 Complexation behaviour of LiCl and LiPF<sub>6</sub>- model studies in the
 solid-state and in solution using a bidentate picolyl-based ligand.
;
_journal_issue 87
_journal_name_full 'Chemical communications (Cambridge, England)'
_journal_page_first 13335
_journal_page_last 13338
_journal_paper_doi 10.1039/d0cc05682k
_journal_volume 56
_journal_year 2020
_chemical_compound_source Pentane
_chemical_formula_moiety 'C24 H22 N2 Si'
_chemical_formula_sum 'C24 H22 N2 Si'
_chemical_formula_weight 366.52
_space_group_crystal_system triclinic
_space_group_IT_number 2
_space_group_name_Hall '-P 1'
_space_group_name_H-M_alt 'P -1'
_atom_sites_solution_hydrogens geom
_atom_sites_solution_primary dual
_audit_creation_date 2020-06-05
_audit_creation_method
;
Olex2 1.3-alpha
(compiled 2020.05.22 svn.r1d9e7f8d for OlexSys, GUI svn.r6115)
;
_audit_update_record
;
2020-07-22 deposited with the CCDC.	2020-10-15 downloaded from the CCDC.
;
_cell_angle_alpha 82.034(2)
_cell_angle_beta 64.483(2)
_cell_angle_gamma 87.683(2)
_cell_formula_units_Z 2
_cell_length_a 9.8911(3)
_cell_length_b 10.3035(2)
_cell_length_c 10.8066(2)
_cell_measurement_reflns_used 13118
_cell_measurement_temperature 123(1)
_cell_measurement_theta_max 71.6810
_cell_measurement_theta_min 4.3240
_cell_volume 984.09(4)
_computing_cell_refinement 'CrysAlisPro 1.171.41.54a (Rigaku OD, 2020)'
_computing_data_collection 'CrysAlisPro 1.171.41.54a (Rigaku OD, 2020)'
_computing_data_reduction 'CrysAlisPro 1.171.41.54a (Rigaku OD, 2020)'
_computing_molecular_graphics 'Olex2 1.3-alpha (Dolomanov et al., 2009)'
_computing_publication_material 'Olex2 1.3-alpha (Dolomanov et al., 2009)'
_computing_structure_refinement 'SHELXL 2018/3 (Sheldrick, 2015)'
_computing_structure_solution 'SHELXT 2018/2 (Sheldrick, 2018)'
_diffrn_ambient_temperature 123(1)
_diffrn_detector 'CCD plate'
_diffrn_detector_area_resol_mean 5.2548
_diffrn_detector_type AtlasS2
_diffrn_measured_fraction_theta_full 0.996
_diffrn_measured_fraction_theta_max 0.973
_diffrn_measurement_details
;
List of Runs (angles in degrees, time in seconds):

  # Type    Start    End  Width  t~exp~   \w     \q     \k     \f   Frames
#--------------------------------------------------------------------------
  1  \w    -99.00 -18.00   1.00   12.50    --  -40.72 125.00-150.00   81
  2  \w     -3.00  92.00   1.00   12.50    --   40.72-125.00 150.00   95
  3  \w      6.00 122.00   1.00   12.50    --   40.72  77.00-120.00  116
  4  \w     12.00 118.00   1.00   12.50    --   40.72  38.00  30.00  106
  5  \w     11.00 129.00   1.00   12.50    --   46.00  79.00  99.82  118
  6  \w     11.00 127.00   1.00   12.50    --   46.00  76.00  12.42  116
  7  \w     15.00 132.00   1.00   12.50    --   50.00  78.00 121.35  117
  8  \w     23.00 140.00   1.00   12.50    --   58.00  78.00-145.48  117
  9  \w     23.00 140.00   1.00   12.50    --   58.00  77.00  45.13  117
 10  \w     27.00 144.00   1.00   12.50    --   62.00  77.00-116.62  117
 11  \w     31.00 148.00   1.00   12.50    --   66.00  78.00 154.18  117
 12  \w     31.00 149.00   1.00   12.50    --   66.00  79.00 -88.29  118
 13  \w     31.00 149.00   1.00   12.50    --   66.00  79.00 -25.04  118
 14  \w     35.00 153.00   1.00   12.50    --   70.00  79.00 111.53  118
 15  \w     35.00 152.00   1.00   12.50    --   70.00  78.00  77.62  117
 16  \w     45.00  75.00   1.00   50.00    --   78.00  69.00  42.48   30
 17  \w     51.00  78.00   1.00   50.00    --   82.00  53.00-127.33   27
 18  \w     72.00  99.00   1.00   50.00    --  104.78  77.00 -30.00   27
 19  \w    111.00 147.00   1.00   50.00    --  104.78  77.00 120.00   36
 20  \w     32.00  99.00   1.00   50.00    --  104.78 -88.00  89.50   67
 21  \w     71.00  98.00   1.00   50.00    --  104.78  77.00 120.00   27
 22  \w    106.00 172.00   1.00   50.00    --  104.78  77.00 -30.00   66
 23  \w     80.00 122.00   1.00   50.00    --  104.78 -90.00  44.45   42
 24  \w     70.00 158.00   1.00   50.00    --  104.78  77.00-150.00   88
 25  \w     76.00 103.00   1.00   50.00    --  104.78  61.00  60.00   27
 26  \w     27.00  54.00   1.00   50.00    --  104.78 -90.00  44.45   27
 27  \w     73.00 100.00   1.00   50.00    --  104.78  61.00   0.00   27
 28  \w     91.00 141.00   1.00   50.00    --  104.78 -91.00-138.51   50
 29  \w     28.00  55.00   1.00   50.00    --  104.78 -91.00-138.51   27
 30  \w     73.00 173.00   1.00   50.00    --  104.78  77.00  90.00  100
 31  \w     36.00 143.00   1.00   50.00    --  104.78 -90.00 151.69  107
 32  \w     76.00 103.00   1.00   50.00    --  104.78  61.00 120.00   27
 33  \w     70.00 167.00   1.00   50.00    --  104.78  77.00 -90.00   97
 34  \w     85.00 136.00   1.00   50.00    --  104.78 -86.00 -66.75   51
 35  \w     75.00 112.00   1.00   50.00    --  104.78  61.00-180.00   37
 36  \w     19.00  64.00   1.00   50.00    --  104.78 -86.00 -66.75   45
 37  \w     70.00 174.00   1.00   50.00    --  104.78  77.00  30.00  104
 38  \w    134.00 161.00   1.00   50.00    --  104.78  79.00-112.00   27
 39  \w    120.00 156.00   1.00   50.00    --  104.78  77.00-120.00   36
 40  \w     70.00  96.00   1.00   50.00    --  104.78  77.00-120.00   26
 41  \w     70.00 128.00   1.00   50.00    --  104.78  79.00-112.00   58
 42  \w     76.00 136.00   1.00   50.00    --  104.78  61.00 150.00   60
 43  \w     70.00 175.00   1.00   50.00    --  104.78  77.00 150.00  105
 44  \w     71.00 178.00   1.00   50.00    --  104.78  77.00 -60.00  107
 45  \w     72.00 178.00   1.00   50.00    --  104.78  77.00-180.00  106
 46  \w     71.00 178.00   1.00   50.00    --  104.78  77.00   0.00  107
 47  \w     29.00  69.00   1.00   50.00    --  104.78 -61.00 -30.00   40
 48  \w    117.00 143.00   1.00   50.00    --  104.78 -88.00  89.50   26
 49  \w     72.00 141.00   1.00   50.00    --  104.78  77.00  60.00   69
;
_diffrn_measurement_device 'four-circle diffractometer'
_diffrn_measurement_device_type 'Xcalibur, AtlasS2, Gemini ultra'
_diffrn_measurement_method '\w scans'
_diffrn_orient_matrix_type 'CrysAlisPro convention (1999,Acta A55,543-557)'
_diffrn_orient_matrix_UB_11 -0.0667717000
_diffrn_orient_matrix_UB_12 -0.1276317000
_diffrn_orient_matrix_UB_13 0.0983585000
_diffrn_orient_matrix_UB_21 -0.1086163000
_diffrn_orient_matrix_UB_22 -0.0122001000
_diffrn_orient_matrix_UB_23 -0.0659494000
_diffrn_orient_matrix_UB_31 0.1163785000
_diffrn_orient_matrix_UB_32 -0.0797841000
_diffrn_orient_matrix_UB_33 -0.1067170000
_diffrn_radiation_monochromator mirror
_diffrn_radiation_probe x-ray
_diffrn_radiation_type 'Cu K\a'
_diffrn_radiation_wavelength 1.54184
_diffrn_reflns_av_R_equivalents 0.0222
_diffrn_reflns_av_unetI/netI 0.0158
_diffrn_reflns_Laue_measured_fraction_full 0.996
_diffrn_reflns_Laue_measured_fraction_max 0.973
_diffrn_reflns_limit_h_max 12
_diffrn_reflns_limit_h_min -12
_diffrn_reflns_limit_k_max 12
_diffrn_reflns_limit_k_min -12
_diffrn_reflns_limit_l_max 13
_diffrn_reflns_limit_l_min -13
_diffrn_reflns_number 19425
_diffrn_reflns_point_group_measured_fraction_full 0.996
_diffrn_reflns_point_group_measured_fraction_max 0.973
_diffrn_reflns_theta_full 67.684
_diffrn_reflns_theta_max 72.377
_diffrn_reflns_theta_min 4.334
_diffrn_source 'fine-focus sealed X-ray tube'
_diffrn_source_type 'Enhance Ultra (Cu) X-ray Source'
_exptl_absorpt_coefficient_mu 1.115
_exptl_absorpt_correction_T_max 0.973
_exptl_absorpt_correction_T_min 0.807
_exptl_absorpt_correction_type analytical
_exptl_absorpt_process_details
;
CrysAlisPro 1.171.41.54a (Rigaku Oxford Diffraction, 2020)
Analytical numeric absorption correction using a multifaceted crystal
			model based on expressions derived by R.C. Clark & J.S. Reid.
(Clark, R. C. & Reid, J. S. (1995). Acta Cryst. A51, 887-897)
Empirical absorption correction using spherical harmonics,
 implemented in SCALE3 ABSPACK scaling algorithm.
;
_exptl_crystal_colour 'clear colourless'
_exptl_crystal_colour_lustre clear
_exptl_crystal_colour_primary colourless
_exptl_crystal_density_diffrn 1.237
_exptl_crystal_description plate
_exptl_crystal_F_000 388
_exptl_crystal_recrystallization_method 'Re-crystallisation from solvent'
_exptl_crystal_size_max 0.35
_exptl_crystal_size_mid 0.21
_exptl_crystal_size_min 0.02
_refine_diff_density_max 0.265
_refine_diff_density_min -0.272
_refine_diff_density_rms 0.036
_refine_ls_extinction_method none
_refine_ls_goodness_of_fit_ref 1.052
_refine_ls_hydrogen_treatment constr
_refine_ls_matrix_type full
_refine_ls_number_parameters 244
_refine_ls_number_reflns 3796
_refine_ls_number_restraints 0
_refine_ls_restrained_S_all 1.052
_refine_ls_R_factor_all 0.0341
_refine_ls_R_factor_gt 0.0316
_refine_ls_shift/su_max 0.000
_refine_ls_shift/su_mean 0.000
_refine_ls_structure_factor_coef Fsqd
_refine_ls_weighting_details 'w=1/[\s^2^(Fo^2^)+(0.0356P)^2^+0.4052P] where P=(Fo^2^+2Fc^2^)/3'
_refine_ls_weighting_scheme calc
_refine_ls_wR_factor_gt 0.0804
_refine_ls_wR_factor_ref 0.0819
_reflns_Friedel_coverage 0.000
_reflns_number_gt 3510
_reflns_number_total 3796
_reflns_threshold_expression 'I > 2\s(I)'
_cod_data_source_file d0cc05682k2.cif
_cod_data_source_block rx_253_ap_abs_ana
_cod_database_code 7127764
_shelx_shelxl_version_number 2018/3
_chemical_oxdiff_formula C24H22N2Si
_shelx_space_group_comment
;
The symmetry employed for this shelxl refinement is uniquely defined
by the following loop, which should always be used as a source of
symmetry information in preference to the above space-group names.
They are only intended as comments.
;
_shelx_estimated_absorpt_t_max 0.978
_shelx_estimated_absorpt_t_min 0.696
_reflns_odcompleteness_completeness 99.60
_reflns_odcompleteness_iscentric 1
_reflns_odcompleteness_theta 66.97
_olex2_refinement_description
;
1. Fixed Uiso
 At 1.2 times of:
  All C(H) groups, All C(H,H) groups
2.a Secondary CH2 refined with riding coordinates:
 C7(H7A,H7B), C1(H1A,H1B)
2.b Aromatic/amide H refined with riding coordinates:
 C9(H9), C3(H3), C24(H24), C12(H12), C20(H20), C14(H14), C10(H10), C11(H11),
 C18(H18), C4(H4), C6(H6), C22(H22), C23(H23), C21(H21), C5(H5), C15(H15),
 C17(H17), C16(H16)
;
_olex2_submission_special_instructions 'No special instructions were received'
_oxdiff_exptl_absorpt_empirical_details
;
Empirical correction (ABSPACK) includes:
- Absorption correction using spherical harmonics
- Frame scaling
;
_oxdiff_exptl_absorpt_empirical_full_max 2.970
_oxdiff_exptl_absorpt_empirical_full_min 0.686

loop_
_space_group_symop_operation_xyz
'x, y, z'
'-x, -y, -z'

loop_
_atom_site_label
_atom_site_type_symbol
_atom_site_fract_x
_atom_site_fract_y
_atom_site_fract_z
_atom_site_U_iso_or_equiv
_atom_site_adp_type
_atom_site_occupancy
_atom_site_site_symmetry_order
_atom_site_calc_flag
_atom_site_refinement_flags_posn
_atom_site_refinement_flags_adp
_atom_site_refinement_flags_occupancy
_atom_site_disorder_assembly
_atom_site_disorder_group
Si1 Si 0.32833(4) 0.63227(3) 0.37319(3) 0.01976(10) Uani 1 1 d . . . . .
N2 N 0.18140(12) 0.77504(11) 0.12557(11) 0.0250(2) Uani 1 1 d . . . . .
N1 N 0.09075(13) 0.76942(12) 0.66247(12) 0.0313(3) Uani 1 1 d . . . . .
C8 C 0.14644(13) 0.67309(12) 0.22716(12) 0.0213(3) Uani 1 1 d . . . . .
C19 C 0.49839(14) 0.73317(12) 0.25075(12) 0.0213(3) Uani 1 1 d . . . . .
C2 C 0.24034(14) 0.75821(13) 0.61166(12) 0.0243(3) Uani 1 1 d . . . . .
C13 C 0.35345(13) 0.45969(12) 0.33152(13) 0.0228(3) Uani 1 1 d . . . . .
C9 C 0.11174(14) 0.54877(13) 0.20987(14) 0.0267(3) Uani 1 1 d . . . . .
H9 H 0.082973 0.479309 0.284512 0.032 Uiso 1 1 calc R U . . .
C7 C 0.15309(14) 0.69689(13) 0.35850(13) 0.0246(3) Uani 1 1 d . . . . .
H7A H 0.064278 0.654588 0.438378 0.030 Uiso 1 1 calc R U . . .
H7B H 0.148218 0.792319 0.363346 0.030 Uiso 1 1 calc R U . . .
C3 C 0.33298(15) 0.85870(14) 0.60784(13) 0.0287(3) Uani 1 1 d . . . . .
H3 H 0.438365 0.848135 0.571430 0.034 Uiso 1 1 calc R U . . .
C24 C 0.49286(16) 0.85126(13) 0.17315(14) 0.0274(3) Uani 1 1 d . . . . .
H24 H 0.398514 0.884329 0.182018 0.033 Uiso 1 1 calc R U . . .
C1 C 0.30148(15) 0.63236(13) 0.55729(13) 0.0261(3) Uani 1 1 d . . . . .
H1A H 0.232078 0.559413 0.617349 0.031 Uiso 1 1 calc R U . . .
H1B H 0.398970 0.616794 0.561410 0.031 Uiso 1 1 calc R U . . .
C12 C 0.18572(15) 0.75190(15) 0.00462(14) 0.0298(3) Uani 1 1 d . . . . .
H12 H 0.209025 0.823604 -0.067234 0.036 Uiso 1 1 calc R U . . .
C20 C 0.63989(15) 0.68871(13) 0.23468(17) 0.0337(3) Uani 1 1 d . . . . .
H20 H 0.646866 0.608789 0.287005 0.040 Uiso 1 1 calc R U . . .
C14 C 0.26750(15) 0.35578(13) 0.42883(15) 0.0293(3) Uani 1 1 d . . . . .
H14 H 0.208136 0.370200 0.521816 0.035 Uiso 1 1 calc R U . . .
C10 C 0.11947(15) 0.52746(14) 0.08384(15) 0.0313(3) Uani 1 1 d . . . . .
H10 H 0.098285 0.442978 0.069917 0.038 Uiso 1 1 calc R U . . .
C11 C 0.15867(15) 0.63135(15) -0.02214(14) 0.0323(3) Uani 1 1 d . . . . .
H11 H 0.166616 0.619664 -0.110678 0.039 Uiso 1 1 calc R U . . .
C18 C 0.44118(15) 0.43346(14) 0.19668(15) 0.0299(3) Uani 1 1 d . . . . .
H18 H 0.501821 0.501725 0.129065 0.036 Uiso 1 1 calc R U . . .
C4 C 0.27022(17) 0.97354(15) 0.65739(14) 0.0336(3) Uani 1 1 d . . . . .
H4 H 0.331630 1.042904 0.655763 0.040 Uiso 1 1 calc R U . . .
C6 C 0.03278(16) 0.88190(16) 0.70937(15) 0.0364(3) Uani 1 1 d . . . . .
H6 H -0.072774 0.890767 0.744922 0.044 Uiso 1 1 calc R U . . .
C22 C 0.76131(17) 0.87488(15) 0.06818(14) 0.0373(4) Uani 1 1 d . . . . .
H22 H 0.850198 0.922712 0.005835 0.045 Uiso 1 1 calc R U . . .
C23 C 0.62313(19) 0.92164(15) 0.08287(15) 0.0374(4) Uani 1 1 d . . . . .
H23 H 0.617012 1.002228 0.031092 0.045 Uiso 1 1 calc R U . . .
C21 C 0.76978(16) 0.75806(15) 0.14466(18) 0.0394(4) Uani 1 1 d . . . . .
H21 H 0.864505 0.725601 0.135345 0.047 Uiso 1 1 calc R U . . .
C5 C 0.11641(18) 0.98616(16) 0.70952(14) 0.0359(3) Uani 1 1 d . . . . .
H5 H 0.069725 1.064034 0.744317 0.043 Uiso 1 1 calc R U . . .
C15 C 0.26783(18) 0.23213(14) 0.39139(18) 0.0386(4) Uani 1 1 d . . . . .
H15 H 0.208291 0.163040 0.458525 0.046 Uiso 1 1 calc R U . . .
C17 C 0.44170(16) 0.30961(15) 0.15921(18) 0.0387(4) Uani 1 1 d . . . . .
H17 H 0.501834 0.293937 0.066791 0.046 Uiso 1 1 calc R U . . .
C16 C 0.35435(17) 0.20924(15) 0.2570(2) 0.0410(4) Uani 1 1 d . . . . .
H16 H 0.353926 0.124642 0.231613 0.049 Uiso 1 1 calc R U . . .

loop_
_atom_site_aniso_label
_atom_site_aniso_U_11
_atom_site_aniso_U_22
_atom_site_aniso_U_33
_atom_site_aniso_U_23
_atom_site_aniso_U_13
_atom_site_aniso_U_12
Si1 0.01876(17) 0.02125(17) 0.01785(16) -0.00031(12) -0.00716(13) -0.00013(13)
N2 0.0206(5) 0.0278(6) 0.0257(5) 0.0004(4) -0.0103(4) 0.0006(4)
N1 0.0246(6) 0.0448(7) 0.0241(6) -0.0091(5) -0.0087(5) -0.0013(5)
C8 0.0141(5) 0.0271(6) 0.0215(6) -0.0023(5) -0.0069(5) 0.0025(5)
C19 0.0235(6) 0.0195(6) 0.0200(6) -0.0044(5) -0.0079(5) -0.0002(5)
C2 0.0250(6) 0.0341(7) 0.0134(5) 0.0001(5) -0.0087(5) -0.0020(5)
C13 0.0185(6) 0.0237(6) 0.0277(6) -0.0010(5) -0.0122(5) 0.0000(5)
C9 0.0242(6) 0.0270(7) 0.0313(7) 0.0014(5) -0.0155(6) -0.0015(5)
C7 0.0198(6) 0.0313(7) 0.0215(6) -0.0047(5) -0.0076(5) 0.0035(5)
C3 0.0248(6) 0.0399(8) 0.0198(6) -0.0035(5) -0.0079(5) -0.0044(6)
C24 0.0330(7) 0.0249(6) 0.0293(7) 0.0006(5) -0.0188(6) -0.0041(5)
C1 0.0278(7) 0.0297(7) 0.0209(6) 0.0014(5) -0.0119(5) -0.0013(5)
C12 0.0231(6) 0.0410(8) 0.0234(6) 0.0047(6) -0.0105(5) -0.0033(6)
C20 0.0248(7) 0.0208(6) 0.0508(9) -0.0019(6) -0.0126(6) 0.0013(5)
C14 0.0278(7) 0.0280(7) 0.0335(7) 0.0038(6) -0.0166(6) -0.0042(6)
C10 0.0278(7) 0.0337(7) 0.0402(8) -0.0110(6) -0.0202(6) 0.0021(6)
C11 0.0243(7) 0.0513(9) 0.0246(7) -0.0088(6) -0.0124(5) 0.0005(6)
C18 0.0233(6) 0.0288(7) 0.0344(7) -0.0064(6) -0.0087(6) -0.0009(5)
C4 0.0395(8) 0.0363(8) 0.0227(6) -0.0051(6) -0.0101(6) -0.0072(6)
C6 0.0270(7) 0.0561(10) 0.0281(7) -0.0152(7) -0.0115(6) 0.0070(7)
C22 0.0357(8) 0.0431(8) 0.0243(7) -0.0088(6) -0.0018(6) -0.0196(7)
C23 0.0523(9) 0.0348(8) 0.0298(7) 0.0093(6) -0.0243(7) -0.0193(7)
C21 0.0211(7) 0.0325(8) 0.0566(10) -0.0185(7) -0.0054(7) 0.0003(6)
C5 0.0439(8) 0.0404(8) 0.0240(7) -0.0109(6) -0.0140(6) 0.0086(7)
C15 0.0388(8) 0.0246(7) 0.0564(10) 0.0065(7) -0.0271(8) -0.0065(6)
C17 0.0265(7) 0.0390(8) 0.0508(9) -0.0209(7) -0.0128(7) 0.0050(6)
C16 0.0341(8) 0.0251(7) 0.0718(11) -0.0145(7) -0.0280(8) 0.0038(6)

loop_
_atom_type_symbol
_atom_type_description
_atom_type_scat_dispersion_real
_atom_type_scat_dispersion_imag
_atom_type_scat_source
C C 0.0181 0.0091 'International Tables Vol C Tables 4.2.6.8 and 6.1.1.4'
H H 0.0000 0.0000 'International Tables Vol C Tables 4.2.6.8 and 6.1.1.4'
N N 0.0311 0.0180 'International Tables Vol C Tables 4.2.6.8 and 6.1.1.4'
Si Si 0.2541 0.3302 'International Tables Vol C Tables 4.2.6.8 and 6.1.1.4'

loop_
_exptl_crystal_face_index_h
_exptl_crystal_face_index_k
_exptl_crystal_face_index_l
_exptl_crystal_face_perp_dist
-1 -2 1 0.1310
-1 0 1 0.1288
0 -7 -1 0.0945
-5 1 -6 0.0146
5 -1 6 0.0098
-3 4 3 0.1887
0 7 0 0.1305
4 4 -2 0.0700

loop_
_geom_angle_atom_site_label_1
_geom_angle_atom_site_label_2
_geom_angle_atom_site_label_3
_geom_angle
_geom_angle_site_symmetry_1
_geom_angle_site_symmetry_3
_geom_angle_publ_flag
C19 Si1 C13 109.16(6) . . ?
C19 Si1 C7 111.74(6) . . ?
C19 Si1 C1 109.99(6) . . ?
C13 Si1 C7 107.96(6) . . ?
C13 Si1 C1 109.28(6) . . ?
C1 Si1 C7 108.66(6) . . ?
C12 N2 C8 117.29(11) . . ?
C6 N1 C2 117.36(12) . . ?
N2 C8 C9 121.76(11) . . ?
N2 C8 C7 117.13(11) . . ?
C9 C8 C7 121.05(11) . . ?
C24 C19 Si1 123.62(10) . . ?
C24 C19 C20 117.37(12) . . ?
C20 C19 Si1 119.01(10) . . ?
N1 C2 C3 122.05(13) . . ?
N1 C2 C1 115.89(12) . . ?
C3 C2 C1 122.05(12) . . ?
C14 C13 Si1 121.01(10) . . ?
C18 C13 Si1 120.75(10) . . ?
C18 C13 C14 117.54(12) . . ?
C8 C9 H9 120.2 . . ?
C10 C9 C8 119.60(12) . . ?
C10 C9 H9 120.2 . . ?
Si1 C7 H7A 108.9 . . ?
Si1 C7 H7B 108.9 . . ?
C8 C7 Si1 113.40(9) . . ?
C8 C7 H7A 108.9 . . ?
C8 C7 H7B 108.9 . . ?
H7A C7 H7B 107.7 . . ?
C2 C3 H3 120.3 . . ?
C4 C3 C2 119.40(13) . . ?
C4 C3 H3 120.3 . . ?
C19 C24 H24 119.4 . . ?
C23 C24 C19 121.12(13) . . ?
C23 C24 H24 119.4 . . ?
Si1 C1 H1A 109.1 . . ?
Si1 C1 H1B 109.1 . . ?
C2 C1 Si1 112.67(8) . . ?
C2 C1 H1A 109.1 . . ?
C2 C1 H1B 109.1 . . ?
H1A C1 H1B 107.8 . . ?
N2 C12 H12 117.8 . . ?
N2 C12 C11 124.38(12) . . ?
C11 C12 H12 117.8 . . ?
C19 C20 H20 119.1 . . ?
C21 C20 C19 121.74(13) . . ?
C21 C20 H20 119.1 . . ?
C13 C14 H14 119.5 . . ?
C15 C14 C13 121.02(14) . . ?
C15 C14 H14 119.5 . . ?
C9 C10 H10 120.6 . . ?
C9 C10 C11 118.86(13) . . ?
C11 C10 H10 120.6 . . ?
C12 C11 C10 118.03(12) . . ?
C12 C11 H11 121.0 . . ?
C10 C11 H11 121.0 . . ?
C13 C18 H18 119.3 . . ?
C17 C18 C13 121.44(13) . . ?
C17 C18 H18 119.3 . . ?
C3 C4 H4 120.5 . . ?
C3 C4 C5 118.97(13) . . ?
C5 C4 H4 120.5 . . ?
N1 C6 H6 117.9 . . ?
N1 C6 C5 124.29(14) . . ?
C5 C6 H6 117.9 . . ?
C23 C22 H22 120.1 . . ?
C23 C22 C21 119.73(13) . . ?
C21 C22 H22 120.1 . . ?
C24 C23 H23 119.9 . . ?
C22 C23 C24 120.27(13) . . ?
C22 C23 H23 119.9 . . ?
C20 C21 C22 119.77(14) . . ?
C20 C21 H21 120.1 . . ?
C22 C21 H21 120.1 . . ?
C4 C5 H5 121.0 . . ?
C6 C5 C4 117.92(14) . . ?
C6 C5 H5 121.0 . . ?
C14 C15 H15 119.9 . . ?
C16 C15 C14 120.24(14) . . ?
C16 C15 H15 119.9 . . ?
C18 C17 H17 120.1 . . ?
C16 C17 C18 119.79(15) . . ?
C16 C17 H17 120.1 . . ?
C15 C16 C17 119.96(14) . . ?
C15 C16 H16 120.0 . . ?
C17 C16 H16 120.0 . . ?

loop_
_geom_bond_atom_site_label_1
_geom_bond_atom_site_label_2
_geom_bond_distance
_geom_bond_site_symmetry_2
_geom_bond_publ_flag
Si1 C19 1.8718(13) . ?
Si1 C13 1.8751(13) . ?
Si1 C7 1.8941(13) . ?
Si1 C1 1.8905(13) . ?
N2 C8 1.3458(16) . ?
N2 C12 1.3433(17) . ?
N1 C2 1.3446(17) . ?
N1 C6 1.337(2) . ?
C8 C9 1.3966(18) . ?
C8 C7 1.5024(17) . ?
C19 C24 1.3921(18) . ?
C19 C20 1.3999(18) . ?
C2 C3 1.3950(19) . ?
C2 C1 1.4946(19) . ?
C13 C14 1.4022(18) . ?
C13 C18 1.3965(19) . ?
C9 H9 0.9500 . ?
C9 C10 1.3787(19) . ?
C7 H7A 0.9900 . ?
C7 H7B 0.9900 . ?
C3 H3 0.9500 . ?
C3 C4 1.379(2) . ?
C24 H24 0.9500 . ?
C24 C23 1.391(2) . ?
C1 H1A 0.9900 . ?
C1 H1B 0.9900 . ?
C12 H12 0.9500 . ?
C12 C11 1.375(2) . ?
C20 H20 0.9500 . ?
C20 C21 1.383(2) . ?
C14 H14 0.9500 . ?
C14 C15 1.389(2) . ?
C10 H10 0.9500 . ?
C10 C11 1.385(2) . ?
C11 H11 0.9500 . ?
C18 H18 0.9500 . ?
C18 C17 1.390(2) . ?
C4 H4 0.9500 . ?
C4 C5 1.384(2) . ?
C6 H6 0.9500 . ?
C6 C5 1.383(2) . ?
C22 H22 0.9500 . ?
C22 C23 1.381(2) . ?
C22 C21 1.384(2) . ?
C23 H23 0.9500 . ?
C21 H21 0.9500 . ?
C5 H5 0.9500 . ?
C15 H15 0.9500 . ?
C15 C16 1.380(2) . ?
C17 H17 0.9500 . ?
C17 C16 1.384(2) . ?
C16 H16 0.9500 . ?

loop_
_geom_torsion_atom_site_label_1
_geom_torsion_atom_site_label_2
_geom_torsion_atom_site_label_3
_geom_torsion_atom_site_label_4
_geom_torsion
_geom_torsion_site_symmetry_1
_geom_torsion_site_symmetry_2
_geom_torsion_site_symmetry_3
_geom_torsion_site_symmetry_4
_geom_torsion_publ_flag
Si1 C19 C24 C23 -179.49(10) . . . . ?
Si1 C19 C20 C21 179.24(12) . . . . ?
Si1 C13 C14 C15 169.31(10) . . . . ?
Si1 C13 C18 C17 -169.43(11) . . . . ?
N2 C8 C9 C10 2.87(19) . . . . ?
N2 C8 C7 Si1 -101.64(11) . . . . ?
N2 C12 C11 C10 2.2(2) . . . . ?
N1 C2 C3 C4 -0.06(19) . . . . ?
N1 C2 C1 Si1 83.41(12) . . . . ?
N1 C6 C5 C4 0.2(2) . . . . ?
C8 N2 C12 C11 -0.81(19) . . . . ?
C8 C9 C10 C11 -1.4(2) . . . . ?
C19 Si1 C13 C14 160.64(10) . . . . ?
C19 Si1 C13 C18 -29.18(12) . . . . ?
C19 Si1 C7 C8 71.62(10) . . . . ?
C19 Si1 C1 C2 75.63(10) . . . . ?
C19 C24 C23 C22 0.3(2) . . . . ?
C19 C20 C21 C22 0.3(2) . . . . ?
C2 N1 C6 C5 -0.4(2) . . . . ?
C2 C3 C4 C5 -0.14(19) . . . . ?
C13 Si1 C19 C24 127.76(11) . . . . ?
C13 Si1 C19 C20 -52.02(12) . . . . ?
C13 Si1 C7 C8 -48.43(10) . . . . ?
C13 Si1 C1 C2 -164.55(9) . . . . ?
C13 C14 C15 C16 0.5(2) . . . . ?
C13 C18 C17 C16 -0.3(2) . . . . ?
C9 C8 C7 Si1 75.65(13) . . . . ?
C9 C10 C11 C12 -1.0(2) . . . . ?
C7 Si1 C19 C24 8.42(13) . . . . ?
C7 Si1 C19 C20 -171.36(10) . . . . ?
C7 Si1 C13 C14 -77.70(11) . . . . ?
C7 Si1 C13 C18 92.47(11) . . . . ?
C7 Si1 C1 C2 -46.97(11) . . . . ?
C7 C8 C9 C10 -174.29(12) . . . . ?
C3 C2 C1 Si1 -95.58(13) . . . . ?
C3 C4 C5 C6 0.1(2) . . . . ?
C24 C19 C20 C21 -0.6(2) . . . . ?
C1 Si1 C19 C24 -112.34(11) . . . . ?
C1 Si1 C19 C20 67.87(12) . . . . ?
C1 Si1 C13 C14 40.31(12) . . . . ?
C1 Si1 C13 C18 -149.51(10) . . . . ?
C1 Si1 C7 C8 -166.84(9) . . . . ?
C1 C2 C3 C4 178.87(12) . . . . ?
C12 N2 C8 C9 -1.77(18) . . . . ?
C12 N2 C8 C7 175.49(11) . . . . ?
C20 C19 C24 C23 0.3(2) . . . . ?
C14 C13 C18 C17 1.1(2) . . . . ?
C14 C15 C16 C17 0.3(2) . . . . ?
C18 C13 C14 C15 -1.17(19) . . . . ?
C18 C17 C16 C15 -0.4(2) . . . . ?
C6 N1 C2 C3 0.30(18) . . . . ?
C6 N1 C2 C1 -178.69(11) . . . . ?
C23 C22 C21 C20 0.3(2) . . . . ?
C21 C22 C23 C24 -0.6(2) . . . . ?

loop_
_exptl_oxdiff_crystal_face_indexfrac_h
_exptl_oxdiff_crystal_face_indexfrac_k
_exptl_oxdiff_crystal_face_indexfrac_l
_exptl_oxdiff_crystal_face_x
_exptl_oxdiff_crystal_face_y
_exptl_oxdiff_crystal_face_z
-1.0003 -2.0010 1.0001 0.4205 0.0671 -0.0635
-1.0003 -0.0005 1.0006 0.1653 0.0427 -0.2232
0.0150 -6.6816 -0.9138 0.7619 0.1402 0.6323
-4.9516 0.9515 -6.0247 -0.3834 0.9235 -0.0092
4.9516 -0.9515 6.0247 0.3834 -0.9235 0.0092
-2.5106 4.2376 3.4592 -0.0330 -0.0071 -0.9994
-0.0001 7.0015 0.0015 -0.8935 -0.0855 -0.5588
4.0010 4.0025 -2.0004 -0.9748 -0.3515 0.3598
